data_7060361
loop_
_publ_author_name
'Varmu\<zov\'a, V\<era'
'Hork\'y, Filip'
'\<St\<epni\<cka, Petr'

_publ_section_title
;
 Synthesis and coordination of a hybrid phosphinoferrocene sulfonamide
 ligand
;
_journal_issue 6
_journal_name_full 'New Journal of Chemistry'
_journal_page_first 3319
_journal_page_last 3327
_journal_paper_doi 10.1039/D1NJ00080B
_journal_volume 45
_journal_year 2021
_chemical_formula_moiety 'C32 H34 Cl Fe N2 O2 P Pd S, 0.5(C H Cl3)'
_chemical_formula_sum 'C32.5 H34.5 Cl2.5 Fe N2 O2 P Pd S'
_chemical_formula_weight 799.02
_space_group_crystal_system triclinic
_space_group_IT_number 2
_space_group_name_Hall '-P 1'
_space_group_name_H-M_alt 'P -1'
_atom_sites_solution_hydrogens mixed
_atom_sites_solution_primary direct
_atom_sites_solution_secondary difmap
_audit_creation_method SHELXL-2017/1
_audit_update_record
;
2020-12-22 deposited with the CCDC.	2021-01-27 downloaded from the CCDC.
;
_cell_angle_alpha 109.2080(10)
_cell_angle_beta 101.163(2)
_cell_angle_gamma 100.816(2)
_cell_formula_units_Z 4
_cell_length_a 10.6520(5)
_cell_length_b 16.9584(8)
_cell_length_c 20.2403(9)
_cell_measurement_reflns_used 9988
_cell_measurement_temperature 120(2)
_cell_measurement_theta_max 27.53
_cell_measurement_theta_min 2.45
_cell_volume 3260.3(3)
_computing_cell_refinement 'SAINT V8.38A (Bruker AXS Inc., 2017)'
_computing_data_collection 'Bruker Instrument Service vV6.2.10'
_computing_data_reduction 'SAINT V8.38A (Bruker AXS Inc., 2017)'
_computing_molecular_graphics 'PLATON (Spek, 2017)'
_computing_publication_material 'PLATON (Spek, 2017)'
_computing_structure_refinement 'SHELXL-2017/1 (Sheldrick, 2017)'
_computing_structure_solution 'SHELXT 2014/5 (Sheldrick, 2014)'
_diffrn_ambient_temperature 120(2)
_diffrn_measured_fraction_theta_full 0.999
_diffrn_measured_fraction_theta_max 0.997
_diffrn_measurement_device_type 'Bruker D8 VENTURE Kappa Duo PHOTON 100 CMOS'
_diffrn_measurement_method '\f and \w scans'
_diffrn_radiation_monochromator 'Quazar Mo multilayer optic'
_diffrn_radiation_source 'I\mS micro-focus sealed tube'
_diffrn_radiation_type MoK\a
_diffrn_radiation_wavelength 0.71073
_diffrn_reflns_av_R_equivalents 0.0206
_diffrn_reflns_av_unetI/netI 0.0174
_diffrn_reflns_Laue_measured_fraction_full 0.999
_diffrn_reflns_Laue_measured_fraction_max 0.997
_diffrn_reflns_limit_h_max 13
_diffrn_reflns_limit_h_min -13
_diffrn_reflns_limit_k_max 21
_diffrn_reflns_limit_k_min -22
_diffrn_reflns_limit_l_max 25
_diffrn_reflns_limit_l_min -26
_diffrn_reflns_number 63690
_diffrn_reflns_point_group_measured_fraction_full 0.999
_diffrn_reflns_point_group_measured_fraction_max 0.997
_diffrn_reflns_theta_full 25.242
_diffrn_reflns_theta_max 27.537
_diffrn_reflns_theta_min 2.397
_exptl_absorpt_coefficient_mu 1.348
_exptl_absorpt_correction_T_max 0.84
_exptl_absorpt_correction_T_min 0.76
_exptl_absorpt_correction_type multi-scan
_exptl_absorpt_process_details 'SADABS-2016/2 - Bruker AXS'
_exptl_crystal_colour yellow-orange
_exptl_crystal_density_diffrn 1.628
_exptl_crystal_description prism
_exptl_crystal_F_000 1620
_exptl_crystal_size_max 0.38
_exptl_crystal_size_mid 0.22
_exptl_crystal_size_min 0.14
_refine_diff_density_max 1.238
_refine_diff_density_min -1.474
_refine_diff_density_rms 0.079
_refine_ls_extinction_method none
_refine_ls_goodness_of_fit_ref 1.080
_refine_ls_hydrogen_treatment constr
_refine_ls_matrix_type full
_refine_ls_number_parameters 791
_refine_ls_number_reflns 14991
_refine_ls_number_restraints 0
_refine_ls_restrained_S_all 1.080
_refine_ls_R_factor_all 0.0309
_refine_ls_R_factor_gt 0.0267
_refine_ls_shift/su_max 0.001
_refine_ls_shift/su_mean 0.000
_refine_ls_structure_factor_coef Fsqd
_refine_ls_weighting_details 'w=1/[\s^2^(Fo^2^)+(0.0230P)^2^+4.7563P] where P=(Fo^2^+2Fc^2^)/3'
_refine_ls_weighting_scheme calc
_refine_ls_wR_factor_gt 0.0612
_refine_ls_wR_factor_ref 0.0637
_reflns_Friedel_coverage 0.000
_reflns_number_gt 13669
_reflns_number_total 14991
_reflns_threshold_expression 'I > 2\s(I)'
_cod_data_source_file d1nj00080b2.cif
_cod_data_source_block vv22
_cod_depositor_comments
;
The following automatic conversions were performed:

data name '__computing_data_collection' was replaced with
'_computing_data_collection'.

Automatic conversion script
Id: cif_correct_tags 7550 2019-12-06 10:49:48Z antanas 

 Adding full bibliography for 7060358--7060363.cif.
;
_cod_original_formula_sum 'C32.50 H34.50 Cl2.50 Fe N2 O2 P Pd S'
_cod_database_code 7060361
_shelx_shelxl_version_number 2017/1
_shelx_space_group_comment
;
The symmetry employed for this shelxl refinement is uniquely defined
by the following loop, which should always be used as a source of
symmetry information in preference to the above space-group names.
They are only intended as comments.
;
_shelx_estimated_absorpt_t_min 0.628
_shelx_estimated_absorpt_t_max 0.834

loop_
_space_group_symop_operation_xyz
'x, y, z'
'-x, -y, -z'

loop_
_atom_site_label
_atom_site_type_symbol
_atom_site_fract_x
_atom_site_fract_y
_atom_site_fract_z
_atom_site_U_iso_or_equiv
_atom_site_adp_type
_atom_site_occupancy
_atom_site_site_symmetry_order
_atom_site_calc_flag
_atom_site_refinement_flags_posn
_atom_site_refinement_flags_adp
_atom_site_refinement_flags_occupancy
_atom_site_disorder_assembly
_atom_site_disorder_group
Pd1 Pd 0.50391(2) 0.23575(2) -0.02121(2) 0.01219(4) Uani 1 1 d . . . . .
Cl1 Cl 0.41585(5) 0.18184(3) -0.15135(2) 0.01758(9) Uani 1 1 d . . . . .
Fe1 Fe 0.76842(3) 0.37832(2) -0.11152(2) 0.01367(6) Uani 1 1 d . . . . .
P1 P 0.71149(5) 0.23228(3) -0.02715(3) 0.01276(9) Uani 1 1 d . . . . .
S1 S 0.35603(5) 0.42338(3) -0.17388(3) 0.01667(10) Uani 1 1 d . . . . .
O1 O 0.39776(17) 0.50469(11) -0.11338(9) 0.0305(4) Uani 1 1 d . . . . .
O2 O 0.23114(16) 0.36457(11) -0.18520(10) 0.0307(4) Uani 1 1 d . . . . .
N1 N 0.47057(17) 0.37105(11) -0.16948(10) 0.0198(4) Uani 1 1 d . . . . .
H1N H 0.440425 0.317468 -0.167437 0.024 Uiso 1 1 d R U . . .
N2 N 0.31998(17) 0.25917(11) -0.00441(10) 0.0183(3) Uani 1 1 d . . . . .
C1 C 0.6020(2) 0.42070(13) -0.12618(11) 0.0171(4) Uani 1 1 d . . . . .
C2 C 0.7009(2) 0.46367(13) -0.15078(12) 0.0196(4) Uani 1 1 d . . . . .
H2 H 0.691975 0.462694 -0.198687 0.024 Uiso 1 1 calc R U . . .
C3 C 0.8155(2) 0.50830(13) -0.09003(12) 0.0209(4) Uani 1 1 d . . . . .
H3 H 0.896747 0.542470 -0.090407 0.025 Uiso 1 1 calc R U . . .
C4 C 0.7872(2) 0.49288(13) -0.02877(12) 0.0202(4) Uani 1 1 d . . . . .
H4 H 0.846668 0.514579 0.018656 0.024 Uiso 1 1 calc R U . . .
C5 C 0.6546(2) 0.43935(13) -0.05074(11) 0.0179(4) Uani 1 1 d . . . . .
H5 H 0.609479 0.419648 -0.020591 0.021 Uiso 1 1 calc R U . . .
C6 C 0.77667(19) 0.27020(12) -0.09062(10) 0.0138(4) Uani 1 1 d . . . . .
C7 C 0.7166(2) 0.24713(12) -0.16689(11) 0.0156(4) Uani 1 1 d . . . . .
H7 H 0.629337 0.211191 -0.193517 0.019 Uiso 1 1 calc R U . . .
C8 C 0.8102(2) 0.28739(13) -0.19562(11) 0.0186(4) Uani 1 1 d . . . . .
H8 H 0.796187 0.282841 -0.244683 0.022 Uiso 1 1 calc R U . . .
C9 C 0.9283(2) 0.33564(14) -0.13809(12) 0.0190(4) Uani 1 1 d . . . . .
H9 H 1.006637 0.369008 -0.142112 0.023 Uiso 1 1 calc R U . . .
C10 C 0.90876(19) 0.32523(13) -0.07369(11) 0.0165(4) Uani 1 1 d . . . . .
H10 H 0.972061 0.350313 -0.027263 0.020 Uiso 1 1 calc R U . . .
C11 C 0.7301(2) 0.12272(13) -0.05479(11) 0.0169(4) Uani 1 1 d . . . . .
C12 C 0.8336(2) 0.10287(14) -0.08389(13) 0.0235(4) Uani 1 1 d . . . . .
H12 H 0.898282 0.147538 -0.086845 0.028 Uiso 1 1 calc R U . . .
C13 C 0.8425(3) 0.01789(16) -0.10868(15) 0.0319(5) Uani 1 1 d . . . . .
H13 H 0.913782 0.004565 -0.128081 0.038 Uiso 1 1 calc R U . . .
C14 C 0.7473(3) -0.04730(15) -0.10501(15) 0.0328(6) Uani 1 1 d . . . . .
H14 H 0.753099 -0.105442 -0.122365 0.039 Uiso 1 1 calc R U . . .
C15 C 0.6440(3) -0.02832(15) -0.07624(14) 0.0291(5) Uani 1 1 d . . . . .
H15 H 0.579277 -0.073295 -0.073641 0.035 Uiso 1 1 calc R U . . .
C16 C 0.6348(2) 0.05653(14) -0.05116(12) 0.0231(4) Uani 1 1 d . . . . .
H16 H 0.563615 0.069561 -0.031534 0.028 Uiso 1 1 calc R U . . .
C17 C 0.84120(19) 0.29706(13) 0.05779(11) 0.0164(4) Uani 1 1 d . . . . .
C18 C 0.9438(2) 0.26638(14) 0.08520(12) 0.0203(4) Uani 1 1 d . . . . .
H18 H 0.951177 0.210667 0.058171 0.024 Uiso 1 1 calc R U . . .
C19 C 1.0357(2) 0.31740(16) 0.15228(12) 0.0247(5) Uani 1 1 d . . . . .
H19 H 1.105367 0.296324 0.171023 0.030 Uiso 1 1 calc R U . . .
C20 C 1.0254(2) 0.39875(16) 0.19156(12) 0.0260(5) Uani 1 1 d . . . . .
H20 H 1.087703 0.433219 0.237418 0.031 Uiso 1 1 calc R U . . .
C21 C 0.9242(2) 0.43020(15) 0.16416(12) 0.0232(4) Uani 1 1 d . . . . .
H21 H 0.918298 0.486467 0.190846 0.028 Uiso 1 1 calc R U . . .
C22 C 0.8317(2) 0.37925(13) 0.09771(11) 0.0183(4) Uani 1 1 d . . . . .
H22 H 0.761739 0.400384 0.079354 0.022 Uiso 1 1 calc R U . . .
C23 C 0.3543(3) 0.4452(2) -0.25271(15) 0.0407(7) Uani 1 1 d . . . . .
H23A H 0.293235 0.480882 -0.257660 0.061 Uiso 1 1 calc R U . . .
H23B H 0.324622 0.390548 -0.295240 0.061 Uiso 1 1 calc R U . . .
H23C H 0.444000 0.476520 -0.249362 0.061 Uiso 1 1 calc R U . . .
C24 C 0.5430(2) 0.25636(13) 0.08508(11) 0.0180(4) Uani 1 1 d . . . . .
C25 C 0.4549(2) 0.29614(14) 0.11846(12) 0.0215(4) Uani 1 1 d . . . . .
C26 C 0.4641(3) 0.31319(16) 0.19181(13) 0.0310(5) Uani 1 1 d . . . . .
H26 H 0.404399 0.340586 0.213804 0.037 Uiso 1 1 calc R U . . .
C27 C 0.5606(3) 0.29002(17) 0.23256(13) 0.0354(6) Uani 1 1 d . . . . .
H27 H 0.570090 0.304353 0.283094 0.042 Uiso 1 1 calc R U . . .
C28 C 0.6427(3) 0.24611(16) 0.19961(13) 0.0313(6) Uani 1 1 d . . . . .
H28 H 0.705586 0.227621 0.226928 0.038 Uiso 1 1 calc R U . . .
C29 C 0.6334(2) 0.22890(14) 0.12630(12) 0.0227(4) Uani 1 1 d . . . . .
H29 H 0.689431 0.197960 0.103977 0.027 Uiso 1 1 calc R U . . .
C30 C 0.3543(2) 0.32117(14) 0.07283(12) 0.0224(4) Uani 1 1 d . . . . .
H30A H 0.390743 0.381031 0.076350 0.027 Uiso 1 1 calc R U . . .
H30B H 0.273503 0.319215 0.090264 0.027 Uiso 1 1 calc R U . . .
C31 C 0.2569(2) 0.29921(17) -0.05184(13) 0.0296(5) Uani 1 1 d . . . . .
H31A H 0.232731 0.259190 -0.102761 0.044 Uiso 1 1 calc R U . . .
H31B H 0.319389 0.353324 -0.045388 0.044 Uiso 1 1 calc R U . . .
H31C H 0.176785 0.311662 -0.038836 0.044 Uiso 1 1 calc R U . . .
C32 C 0.2263(2) 0.17672(15) -0.01576(14) 0.0288(5) Uani 1 1 d . . . . .
H32A H 0.143633 0.187819 -0.005555 0.043 Uiso 1 1 calc R U . . .
H32B H 0.266086 0.151061 0.017051 0.043 Uiso 1 1 calc R U . . .
H32C H 0.206974 0.136555 -0.066308 0.043 Uiso 1 1 calc R U . . .
Pd2 Pd 0.10041(2) 0.21528(2) 0.42486(2) 0.01310(4) Uani 1 1 d . . . . .
Cl2 Cl 0.15475(5) 0.32297(3) 0.54666(3) 0.02005(10) Uani 1 1 d . . . . .
Fe2 Fe 0.40324(3) 0.16091(2) 0.57148(2) 0.01398(6) Uani 1 1 d . . . . .
P2 P 0.31472(5) 0.22587(3) 0.42586(3) 0.01233(9) Uani 1 1 d . . . . .
S2 S 0.02933(5) 0.14626(4) 0.65645(3) 0.01980(10) Uani 1 1 d . . . . .
O3 O -0.01974(17) 0.05529(12) 0.61190(9) 0.0337(4) Uani 1 1 d . . . . .
O4 O -0.05830(17) 0.20080(14) 0.65510(10) 0.0347(4) Uani 1 1 d . . . . .
N3 N 0.16216(17) 0.18943(12) 0.63660(9) 0.0188(3) Uani 1 1 d . . . . .
H3N H 0.147721 0.229572 0.616347 0.023 Uiso 1 1 d R U . . .
N4 N -0.10641(17) 0.18065(12) 0.42043(10) 0.0181(3) Uani 1 1 d . . . . .
C51 C 0.2385(2) 0.13300(13) 0.60656(11) 0.0168(4) Uani 1 1 d . . . . .
C52 C 0.3489(2) 0.11750(14) 0.64792(11) 0.0206(4) Uani 1 1 d . . . . .
H52 H 0.386407 0.144396 0.699137 0.025 Uiso 1 1 calc R U . . .
C53 C 0.3925(2) 0.05439(15) 0.59853(13) 0.0243(5) Uani 1 1 d . . . . .
H53 H 0.464703 0.031717 0.611033 0.029 Uiso 1 1 calc R U . . .
C54 C 0.3092(2) 0.03105(14) 0.52694(12) 0.0215(4) Uani 1 1 d . . . . .
H54 H 0.316541 -0.009644 0.483529 0.026 Uiso 1 1 calc R U . . .
C55 C 0.2132(2) 0.07923(13) 0.53184(11) 0.0174(4) Uani 1 1 d . . . . .
H55 H 0.144670 0.076149 0.492505 0.021 Uiso 1 1 calc R U . . .
C56 C 0.42716(19) 0.23024(12) 0.50732(11) 0.0149(4) Uani 1 1 d . . . . .
C57 C 0.4468(2) 0.28783(13) 0.58128(11) 0.0175(4) Uani 1 1 d . . . . .
H57 H 0.397284 0.328034 0.597055 0.021 Uiso 1 1 calc R U . . .
C58 C 0.5535(2) 0.27390(14) 0.62651(12) 0.0219(4) Uani 1 1 d . . . . .
H58 H 0.586899 0.303105 0.677812 0.026 Uiso 1 1 calc R U . . .
C59 C 0.6018(2) 0.20890(15) 0.58209(12) 0.0220(4) Uani 1 1 d . . . . .
H59 H 0.673089 0.187537 0.598488 0.026 Uiso 1 1 calc R U . . .
C60 C 0.52454(19) 0.18163(14) 0.50884(11) 0.0179(4) Uani 1 1 d . . . . .
H60 H 0.535239 0.138664 0.467842 0.022 Uiso 1 1 calc R U . . .
C61 C 0.3965(2) 0.32346(13) 0.41472(11) 0.0175(4) Uani 1 1 d . . . . .
C62 C 0.5337(2) 0.35991(14) 0.44214(12) 0.0252(5) Uani 1 1 d . . . . .
H62 H 0.586707 0.333991 0.467382 0.030 Uiso 1 1 calc R U . . .
C63 C 0.5928(3) 0.43446(16) 0.43247(14) 0.0366(6) Uani 1 1 d . . . . .
H63 H 0.686313 0.459061 0.450959 0.044 Uiso 1 1 calc R U . . .
C64 C 0.5162(3) 0.47267(16) 0.39613(15) 0.0407(7) Uani 1 1 d . . . . .
H64 H 0.557052 0.523333 0.389577 0.049 Uiso 1 1 calc R U . . .
C65 C 0.3808(3) 0.43757(16) 0.36943(15) 0.0367(6) Uani 1 1 d . . . . .
H65 H 0.328472 0.464134 0.344541 0.044 Uiso 1 1 calc R U . . .
C66 C 0.3202(3) 0.36325(14) 0.37870(12) 0.0244(5) Uani 1 1 d . . . . .
H66 H 0.226493 0.339540 0.360462 0.029 Uiso 1 1 calc R U . . .
C67 C 0.34405(19) 0.13528(12) 0.35705(10) 0.0139(4) Uani 1 1 d . . . . .
C68 C 0.4379(2) 0.14791(13) 0.31969(11) 0.0173(4) Uani 1 1 d . . . . .
H68 H 0.484744 0.205133 0.327472 0.021 Uiso 1 1 calc R U . . .
C69 C 0.4636(2) 0.07688(14) 0.27082(11) 0.0210(4) Uani 1 1 d . . . . .
H69 H 0.527054 0.085833 0.245037 0.025 Uiso 1 1 calc R U . . .
C70 C 0.3967(2) -0.00652(14) 0.25994(12) 0.0217(4) Uani 1 1 d . . . . .
H70 H 0.415531 -0.054831 0.227428 0.026 Uiso 1 1 calc R U . . .
C71 C 0.3019(2) -0.01970(14) 0.29653(12) 0.0213(4) Uani 1 1 d . . . . .
H71 H 0.255687 -0.077071 0.288692 0.026 Uiso 1 1 calc R U . . .
C72 C 0.2744(2) 0.05079(13) 0.34462(11) 0.0171(4) Uani 1 1 d . . . . .
H72 H 0.208516 0.041549 0.368939 0.021 Uiso 1 1 calc R U . . .
C73 C 0.0887(2) 0.15530(16) 0.74614(11) 0.0254(5) Uani 1 1 d . . . . .
H73A H 0.124606 0.216724 0.778046 0.038 Uiso 1 1 calc R U . . .
H73B H 0.159085 0.125714 0.749130 0.038 Uiso 1 1 calc R U . . .
H73C H 0.015854 0.128543 0.761539 0.038 Uiso 1 1 calc R U . . .
C74 C 0.0259(2) 0.14884(13) 0.31710(11) 0.0175(4) Uani 1 1 d . . . . .
C75 C -0.1064(2) 0.09875(14) 0.29776(12) 0.0208(4) Uani 1 1 d . . . . .
C76 C -0.1831(2) 0.05946(15) 0.22538(13) 0.0265(5) Uani 1 1 d . . . . .
H76 H -0.271032 0.023930 0.213317 0.032 Uiso 1 1 calc R U . . .
C77 C -0.1302(3) 0.07258(16) 0.17108(12) 0.0291(5) Uani 1 1 d . . . . .
H77 H -0.182104 0.046690 0.121733 0.035 Uiso 1 1 calc R U . . .
C78 C -0.0019(2) 0.12345(15) 0.18925(12) 0.0256(5) Uani 1 1 d . . . . .
H78 H 0.033281 0.133748 0.152219 0.031 Uiso 1 1 calc R U . . .
C79 C 0.0774(2) 0.16010(14) 0.26131(11) 0.0197(4) Uani 1 1 d . . . . .
H79 H 0.166805 0.192870 0.272416 0.024 Uiso 1 1 calc R U . . .
C80 C -0.1612(2) 0.09382(14) 0.35950(12) 0.0224(4) Uani 1 1 d . . . . .
H80A H -0.259476 0.078940 0.344115 0.027 Uiso 1 1 calc R U . . .
H80B H -0.134511 0.048590 0.375348 0.027 Uiso 1 1 calc R U . . .
C81 C -0.1308(2) 0.17232(17) 0.48749(13) 0.0262(5) Uani 1 1 d . . . . .
H81A H -0.095608 0.229001 0.527791 0.039 Uiso 1 1 calc R U . . .
H81B H -0.086319 0.130943 0.498998 0.039 Uiso 1 1 calc R U . . .
H81C H -0.226598 0.151474 0.480199 0.039 Uiso 1 1 calc R U . . .
C82 C -0.1720(2) 0.24439(16) 0.40421(13) 0.0261(5) Uani 1 1 d . . . . .
H82A H -0.267250 0.225637 0.399412 0.039 Uiso 1 1 calc R U . . .
H82B H -0.159423 0.248391 0.358603 0.039 Uiso 1 1 calc R U . . .
H82C H -0.132737 0.301331 0.443888 0.039 Uiso 1 1 calc R U . . .
Cl3S Cl -0.14198(7) 0.44146(5) 0.33128(4) 0.04059(15) Uani 1 1 d . . . . .
C1S C -0.0119(4) 0.5123(3) 0.4005(3) 0.0358(10) Uani 0.7063(15) 1 d . . P A 1
H1S H -0.046124 0.551253 0.437448 0.043 Uiso 0.7063(15) 1 d R U P A 1
Cl1S Cl 0.09499(16) 0.57716(8) 0.37150(10) 0.0715(5) Uani 0.7063(15) 1 d . . P A 1
Cl2S Cl 0.07509(13) 0.45218(9) 0.44099(8) 0.0693(4) Uani 0.7063(15) 1 d . . P A 1
C1D C 0.0077(12) 0.5408(8) 0.3878(8) 0.0358(10) Uani 0.2937(15) 1 d . . P A 2
H1D H -0.018957 0.577906 0.429513 0.043 Uiso 0.2937(15) 1 calc R U P A 2
Cl1D Cl 0.0477(4) 0.6027(2) 0.3380(3) 0.0715(5) Uani 0.2937(15) 1 d . . P A 2
Cl2D Cl 0.1395(3) 0.5060(2) 0.42429(19) 0.0693(4) Uani 0.2937(15) 1 d . . P A 2

loop_
_atom_site_aniso_label
_atom_site_aniso_U_11
_atom_site_aniso_U_22
_atom_site_aniso_U_33
_atom_site_aniso_U_23
_atom_site_aniso_U_13
_atom_site_aniso_U_12
Pd1 0.01055(7) 0.01322(7) 0.01171(7) 0.00353(5) 0.00251(5) 0.00347(5)
Cl1 0.0141(2) 0.0210(2) 0.0132(2) 0.00339(18) 0.00100(16) 0.00327(17)
Fe1 0.01182(13) 0.01203(13) 0.01650(13) 0.00446(10) 0.00416(10) 0.00317(10)
P1 0.0111(2) 0.0125(2) 0.0138(2) 0.00424(18) 0.00226(18) 0.00376(18)
S1 0.0151(2) 0.0186(2) 0.0180(2) 0.00761(19) 0.00486(18) 0.00708(18)
O1 0.0268(9) 0.0265(9) 0.0316(9) -0.0001(7) 0.0056(7) 0.0147(7)
O2 0.0158(8) 0.0321(9) 0.0462(11) 0.0196(8) 0.0059(7) 0.0052(7)
N1 0.0145(8) 0.0150(8) 0.0285(10) 0.0074(7) 0.0033(7) 0.0051(7)
N2 0.0150(8) 0.0202(9) 0.0191(9) 0.0050(7) 0.0064(7) 0.0066(7)
C1 0.0151(9) 0.0130(9) 0.0239(10) 0.0065(8) 0.0051(8) 0.0062(7)
C2 0.0207(10) 0.0161(9) 0.0259(11) 0.0108(8) 0.0083(8) 0.0069(8)
C3 0.0182(10) 0.0135(9) 0.0303(11) 0.0085(8) 0.0059(9) 0.0029(8)
C4 0.0213(10) 0.0128(9) 0.0222(10) 0.0026(8) 0.0039(8) 0.0044(8)
C5 0.0178(10) 0.0141(9) 0.0224(10) 0.0049(8) 0.0083(8) 0.0069(8)
C6 0.0122(9) 0.0136(9) 0.0156(9) 0.0045(7) 0.0044(7) 0.0053(7)
C7 0.0152(9) 0.0121(9) 0.0165(9) 0.0016(7) 0.0032(7) 0.0051(7)
C8 0.0205(10) 0.0200(10) 0.0179(10) 0.0062(8) 0.0089(8) 0.0093(8)
C9 0.0139(9) 0.0216(10) 0.0251(11) 0.0101(8) 0.0090(8) 0.0070(8)
C10 0.0116(9) 0.0171(9) 0.0200(10) 0.0061(8) 0.0036(7) 0.0044(7)
C11 0.0177(10) 0.0133(9) 0.0177(9) 0.0046(7) 0.0014(7) 0.0055(7)
C12 0.0203(10) 0.0184(10) 0.0316(12) 0.0075(9) 0.0082(9) 0.0073(8)
C13 0.0335(13) 0.0239(12) 0.0441(15) 0.0120(11) 0.0170(11) 0.0161(10)
C14 0.0423(15) 0.0169(11) 0.0399(14) 0.0087(10) 0.0118(11) 0.0126(10)
C15 0.0311(13) 0.0184(11) 0.0391(14) 0.0145(10) 0.0092(10) 0.0034(9)
C16 0.0221(11) 0.0206(10) 0.0280(11) 0.0108(9) 0.0078(9) 0.0054(8)
C17 0.0131(9) 0.0198(10) 0.0141(9) 0.0056(8) 0.0024(7) 0.0025(7)
C18 0.0172(10) 0.0229(10) 0.0213(10) 0.0093(8) 0.0036(8) 0.0063(8)
C19 0.0175(10) 0.0341(12) 0.0224(11) 0.0137(10) 0.0011(8) 0.0057(9)
C20 0.0206(11) 0.0331(12) 0.0155(10) 0.0060(9) 0.0001(8) -0.0015(9)
C21 0.0217(11) 0.0224(11) 0.0191(10) 0.0018(8) 0.0058(8) 0.0019(8)
C22 0.0167(10) 0.0198(10) 0.0174(10) 0.0059(8) 0.0047(8) 0.0043(8)
C23 0.0365(15) 0.072(2) 0.0326(14) 0.0349(14) 0.0140(11) 0.0256(14)
C24 0.0184(10) 0.0176(9) 0.0141(9) 0.0055(8) 0.0034(7) -0.0022(8)
C25 0.0238(11) 0.0170(10) 0.0181(10) 0.0029(8) 0.0080(8) -0.0028(8)
C26 0.0410(14) 0.0262(12) 0.0199(11) 0.0042(9) 0.0152(10) -0.0028(10)
C27 0.0494(16) 0.0301(13) 0.0165(11) 0.0084(10) 0.0073(10) -0.0102(11)
C28 0.0349(13) 0.0299(12) 0.0215(11) 0.0163(10) -0.0033(10) -0.0088(10)
C29 0.0208(10) 0.0229(11) 0.0207(10) 0.0107(9) 0.0016(8) -0.0025(8)
C30 0.0228(11) 0.0214(10) 0.0213(10) 0.0023(8) 0.0114(8) 0.0072(8)
C31 0.0293(12) 0.0382(13) 0.0278(12) 0.0115(10) 0.0094(10) 0.0241(11)
C32 0.0162(10) 0.0256(12) 0.0369(13) 0.0046(10) 0.0093(9) -0.0009(9)
Pd2 0.01157(7) 0.01564(7) 0.01450(7) 0.00669(6) 0.00552(5) 0.00541(5)
Cl2 0.0193(2) 0.0223(2) 0.0181(2) 0.00468(19) 0.00634(18) 0.00897(19)
Fe2 0.01167(13) 0.01644(13) 0.01243(13) 0.00439(11) 0.00243(10) 0.00347(10)
P2 0.0117(2) 0.0117(2) 0.0143(2) 0.00474(18) 0.00587(18) 0.00282(17)
S2 0.0130(2) 0.0297(3) 0.0132(2) 0.0069(2) 0.00273(18) 0.0009(2)
O3 0.0253(9) 0.0351(10) 0.0226(8) -0.0001(7) 0.0061(7) -0.0127(7)
O4 0.0253(9) 0.0623(12) 0.0338(9) 0.0285(9) 0.0166(7) 0.0234(9)
N3 0.0172(8) 0.0222(9) 0.0185(8) 0.0082(7) 0.0080(7) 0.0046(7)
N4 0.0117(8) 0.0245(9) 0.0198(9) 0.0091(7) 0.0055(6) 0.0062(7)
C51 0.0153(9) 0.0188(10) 0.0157(9) 0.0075(8) 0.0049(7) 0.0009(8)
C52 0.0201(10) 0.0263(11) 0.0156(9) 0.0105(8) 0.0030(8) 0.0041(8)
C53 0.0264(11) 0.0273(11) 0.0265(11) 0.0163(9) 0.0088(9) 0.0115(9)
C54 0.0255(11) 0.0160(10) 0.0221(10) 0.0061(8) 0.0081(9) 0.0035(8)
C55 0.0157(9) 0.0169(9) 0.0158(9) 0.0060(8) 0.0021(7) -0.0015(7)
C56 0.0104(9) 0.0148(9) 0.0185(9) 0.0054(8) 0.0054(7) 0.0013(7)
C57 0.0130(9) 0.0158(9) 0.0190(10) 0.0027(8) 0.0040(7) 0.0006(7)
C58 0.0151(10) 0.0217(10) 0.0194(10) 0.0018(8) 0.0000(8) -0.0004(8)
C59 0.0109(9) 0.0294(11) 0.0230(11) 0.0084(9) 0.0029(8) 0.0041(8)
C60 0.0120(9) 0.0223(10) 0.0202(10) 0.0073(8) 0.0068(8) 0.0055(8)
C61 0.0235(10) 0.0124(9) 0.0180(9) 0.0038(7) 0.0129(8) 0.0045(8)
C62 0.0259(11) 0.0207(11) 0.0241(11) 0.0035(9) 0.0124(9) -0.0012(9)
C63 0.0408(15) 0.0260(12) 0.0298(13) -0.0001(10) 0.0206(11) -0.0128(11)
C64 0.072(2) 0.0170(11) 0.0326(14) 0.0073(10) 0.0296(14) -0.0010(12)
C65 0.0652(19) 0.0208(12) 0.0349(14) 0.0159(10) 0.0246(13) 0.0154(12)
C66 0.0360(13) 0.0178(10) 0.0257(11) 0.0097(9) 0.0160(10) 0.0108(9)
C67 0.0131(9) 0.0134(9) 0.0145(9) 0.0042(7) 0.0030(7) 0.0045(7)
C68 0.0166(9) 0.0169(9) 0.0183(9) 0.0062(8) 0.0067(8) 0.0034(8)
C69 0.0208(10) 0.0252(11) 0.0183(10) 0.0059(8) 0.0096(8) 0.0090(9)
C70 0.0244(11) 0.0186(10) 0.0182(10) 0.0010(8) 0.0040(8) 0.0095(8)
C71 0.0202(10) 0.0148(9) 0.0236(11) 0.0035(8) 0.0020(8) 0.0040(8)
C72 0.0150(9) 0.0161(9) 0.0187(10) 0.0057(8) 0.0043(7) 0.0028(7)
C73 0.0220(11) 0.0352(12) 0.0150(10) 0.0114(9) 0.0011(8) -0.0006(9)
C74 0.0189(10) 0.0160(9) 0.0190(10) 0.0070(8) 0.0042(8) 0.0083(8)
C75 0.0197(10) 0.0177(10) 0.0237(11) 0.0055(8) 0.0044(8) 0.0080(8)
C76 0.0231(11) 0.0216(11) 0.0259(11) 0.0003(9) 0.0009(9) 0.0074(9)
C77 0.0349(13) 0.0278(12) 0.0181(11) 0.0003(9) 0.0000(9) 0.0165(10)
C78 0.0382(13) 0.0247(11) 0.0189(10) 0.0078(9) 0.0103(9) 0.0184(10)
C79 0.0239(11) 0.0194(10) 0.0188(10) 0.0074(8) 0.0078(8) 0.0100(8)
C80 0.0154(10) 0.0218(10) 0.0272(11) 0.0077(9) 0.0042(8) 0.0030(8)
C81 0.0152(10) 0.0407(13) 0.0265(11) 0.0161(10) 0.0104(9) 0.0052(9)
C82 0.0200(11) 0.0314(12) 0.0279(12) 0.0096(10) 0.0038(9) 0.0152(9)
Cl3S 0.0450(4) 0.0456(4) 0.0345(3) 0.0186(3) 0.0106(3) 0.0140(3)
C1S 0.0249(19) 0.028(3) 0.042(2) -0.0010(18) 0.0074(15) 0.009(2)
Cl1S 0.0708(9) 0.0263(6) 0.1009(12) -0.0074(5) 0.0562(9) -0.0011(5)
Cl2S 0.0532(7) 0.0631(8) 0.0688(7) 0.0014(6) -0.0144(6) 0.0386(6)
C1D 0.0249(19) 0.028(3) 0.042(2) -0.0010(18) 0.0074(15) 0.009(2)
Cl1D 0.0708(9) 0.0263(6) 0.1009(12) -0.0074(5) 0.0562(9) -0.0011(5)
Cl2D 0.0532(7) 0.0631(8) 0.0688(7) 0.0014(6) -0.0144(6) 0.0386(6)

loop_
_atom_type_symbol
_atom_type_description
_atom_type_scat_dispersion_real
_atom_type_scat_dispersion_imag
_atom_type_scat_source
C C 0.0033 0.0016 'International Tables Vol C Tables 4.2.6.8 and 6.1.1.4'
H H 0.0000 0.0000 'International Tables Vol C Tables 4.2.6.8 and 6.1.1.4'
Cl Cl 0.1484 0.1585 'International Tables Vol C Tables 4.2.6.8 and 6.1.1.4'
Fe Fe 0.3463 0.8444 'International Tables Vol C Tables 4.2.6.8 and 6.1.1.4'
N N 0.0061 0.0033 'International Tables Vol C Tables 4.2.6.8 and 6.1.1.4'
O O 0.0106 0.0060 'International Tables Vol C Tables 4.2.6.8 and 6.1.1.4'
P P 0.1023 0.0942 'International Tables Vol C Tables 4.2.6.8 and 6.1.1.4'
Pd Pd -0.9988 1.0072 'International Tables Vol C Tables 4.2.6.8 and 6.1.1.4'
S S 0.1246 0.1234 'International Tables Vol C Tables 4.2.6.8 and 6.1.1.4'

loop_
_geom_angle_atom_site_label_1
_geom_angle_atom_site_label_2
_geom_angle_atom_site_label_3
_geom_angle
_geom_angle_site_symmetry_1
_geom_angle_site_symmetry_3
_geom_angle_publ_flag
C24 Pd1 N2 81.68(8) . . ?
C24 Pd1 P1 94.51(6) . . ?
N2 Pd1 P1 171.25(5) . . ?
C24 Pd1 Cl1 166.24(6) . . ?
N2 Pd1 Cl1 91.98(5) . . ?
P1 Pd1 Cl1 93.351(18) . . ?
C6 Fe1 C10 41.57(8) . . ?
C6 Fe1 C1 124.64(8) . . ?
C10 Fe1 C1 161.75(8) . . ?
C6 Fe1 C7 41.45(8) . . ?
C10 Fe1 C7 69.09(8) . . ?
C1 Fe1 C7 108.49(8) . . ?
C6 Fe1 C3 155.69(8) . . ?
C10 Fe1 C3 119.74(8) . . ?
C1 Fe1 C3 68.56(8) . . ?
C7 Fe1 C3 161.09(9) . . ?
C6 Fe1 C2 161.91(8) . . ?
C10 Fe1 C2 155.29(8) . . ?
C1 Fe1 C2 40.99(8) . . ?
C7 Fe1 C2 124.66(8) . . ?
C3 Fe1 C2 40.88(8) . . ?
C6 Fe1 C4 120.43(8) . . ?
C10 Fe1 C4 106.50(8) . . ?
C1 Fe1 C4 68.34(8) . . ?
C7 Fe1 C4 157.24(9) . . ?
C3 Fe1 C4 40.70(9) . . ?
C2 Fe1 C4 68.72(9) . . ?
C6 Fe1 C5 107.26(8) . . ?
C10 Fe1 C5 124.29(8) . . ?
C1 Fe1 C5 40.61(8) . . ?
C7 Fe1 C5 122.40(8) . . ?
C3 Fe1 C5 68.36(8) . . ?
C2 Fe1 C5 68.72(8) . . ?
C4 Fe1 C5 40.48(8) . . ?
C6 Fe1 C9 69.12(8) . . ?
C10 Fe1 C9 40.48(8) . . ?
C1 Fe1 C9 156.93(9) . . ?
C7 Fe1 C9 68.32(8) . . ?
C3 Fe1 C9 106.65(9) . . ?
C2 Fe1 C9 120.64(8) . . ?
C4 Fe1 C9 123.64(9) . . ?
C5 Fe1 C9 160.56(8) . . ?
C6 Fe1 C8 69.00(8) . . ?
C10 Fe1 C8 68.19(8) . . ?
C1 Fe1 C8 122.49(8) . . ?
C7 Fe1 C8 40.50(8) . . ?
C3 Fe1 C8 124.10(9) . . ?
C2 Fe1 C8 107.74(9) . . ?
C4 Fe1 C8 160.38(9) . . ?
C5 Fe1 C8 157.97(8) . . ?
C9 Fe1 C8 40.24(8) . . ?
C6 P1 C11 101.64(9) . . ?
C6 P1 C17 101.16(9) . . ?
C11 P1 C17 106.65(9) . . ?
C6 P1 Pd1 118.83(6) . . ?
C11 P1 Pd1 112.26(7) . . ?
C17 P1 Pd1 114.69(7) . . ?
O1 S1 O2 118.55(11) . . ?
O1 S1 N1 109.73(10) . . ?
O2 S1 N1 107.62(10) . . ?
O1 S1 C23 107.69(14) . . ?
O2 S1 C23 108.55(13) . . ?
N1 S1 C23 103.70(12) . . ?
C1 N1 S1 117.42(14) . . ?
C1 N1 H1N 116.9 . . ?
S1 N1 H1N 113.6 . . ?
C32 N2 C31 109.08(19) . . ?
C32 N2 C30 110.81(17) . . ?
C31 N2 C30 108.24(17) . . ?
C32 N2 Pd1 109.37(13) . . ?
C31 N2 Pd1 114.06(14) . . ?
C30 N2 Pd1 105.23(12) . . ?
C5 C1 N1 126.02(19) . . ?
C5 C1 C2 108.61(18) . . ?
N1 C1 C2 125.31(19) . . ?
C5 C1 Fe1 70.62(11) . . ?
N1 C1 Fe1 127.94(14) . . ?
C2 C1 Fe1 69.57(12) . . ?
C3 C2 C1 107.25(19) . . ?
C3 C2 Fe1 69.55(12) . . ?
C1 C2 Fe1 69.44(11) . . ?
C3 C2 H2 126.4 . . ?
C1 C2 H2 126.4 . . ?
Fe1 C2 H2 126.2 . . ?
C4 C3 C2 108.32(19) . . ?
C4 C3 Fe1 69.96(12) . . ?
C2 C3 Fe1 69.57(12) . . ?
C4 C3 H3 125.8 . . ?
C2 C3 H3 125.8 . . ?
Fe1 C3 H3 126.2 . . ?
C3 C4 C5 108.29(19) . . ?
C3 C4 Fe1 69.34(12) . . ?
C5 C4 Fe1 70.33(11) . . ?
C3 C4 H4 125.9 . . ?
C5 C4 H4 125.9 . . ?
Fe1 C4 H4 126.0 . . ?
C4 C5 C1 107.52(18) . . ?
C4 C5 Fe1 69.19(12) . . ?
C1 C5 Fe1 68.77(11) . . ?
C4 C5 H5 126.2 . . ?
C1 C5 H5 126.2 . . ?
Fe1 C5 H5 127.4 . . ?
C7 C6 C10 106.77(17) . . ?
C7 C6 P1 128.64(15) . . ?
C10 C6 P1 124.37(15) . . ?
C7 C6 Fe1 69.86(11) . . ?
C10 C6 Fe1 69.60(11) . . ?
P1 C6 Fe1 129.57(10) . . ?
C8 C7 C6 108.34(17) . . ?
C8 C7 Fe1 70.91(11) . . ?
C6 C7 Fe1 68.69(11) . . ?
C8 C7 H7 125.8 . . ?
C6 C7 H7 125.8 . . ?
Fe1 C7 H7 126.1 . . ?
C9 C8 C7 108.22(18) . . ?
C9 C8 Fe1 69.69(12) . . ?
C7 C8 Fe1 68.59(11) . . ?
C9 C8 H8 125.9 . . ?
C7 C8 H8 125.9 . . ?
Fe1 C8 H8 127.4 . . ?
C10 C9 C8 108.18(18) . . ?
C10 C9 Fe1 68.58(11) . . ?
C8 C9 Fe1 70.07(11) . . ?
C10 C9 H9 125.9 . . ?
C8 C9 H9 125.9 . . ?
Fe1 C9 H9 127.0 . . ?
C9 C10 C6 108.49(17) . . ?
C9 C10 Fe1 70.94(12) . . ?
C6 C10 Fe1 68.83(11) . . ?
C9 C10 H10 125.8 . . ?
C6 C10 H10 125.8 . . ?
Fe1 C10 H10 126.1 . . ?
C12 C11 C16 119.51(19) . . ?
C12 C11 P1 120.69(16) . . ?
C16 C11 P1 119.66(16) . . ?
C13 C12 C11 120.2(2) . . ?
C13 C12 H12 119.9 . . ?
C11 C12 H12 119.9 . . ?
C14 C13 C12 119.8(2) . . ?
C14 C13 H13 120.1 . . ?
C12 C13 H13 120.1 . . ?
C15 C14 C13 120.5(2) . . ?
C15 C14 H14 119.8 . . ?
C13 C14 H14 119.8 . . ?
C14 C15 C16 120.0(2) . . ?
C14 C15 H15 120.0 . . ?
C16 C15 H15 120.0 . . ?
C15 C16 C11 120.0(2) . . ?
C15 C16 H16 120.0 . . ?
C11 C16 H16 120.0 . . ?
C18 C17 C22 119.55(19) . . ?
C18 C17 P1 122.91(16) . . ?
C22 C17 P1 117.47(15) . . ?
C17 C18 C19 120.0(2) . . ?
C17 C18 H18 120.0 . . ?
C19 C18 H18 120.0 . . ?
C20 C19 C18 120.0(2) . . ?
C20 C19 H19 120.0 . . ?
C18 C19 H19 120.0 . . ?
C19 C20 C21 120.2(2) . . ?
C19 C20 H20 119.9 . . ?
C21 C20 H20 119.9 . . ?
C22 C21 C20 119.9(2) . . ?
C22 C21 H21 120.0 . . ?
C20 C21 H21 120.0 . . ?
C21 C22 C17 120.2(2) . . ?
C21 C22 H22 119.9 . . ?
C17 C22 H22 119.9 . . ?
S1 C23 H23A 109.5 . . ?
S1 C23 H23B 109.5 . . ?
H23A C23 H23B 109.5 . . ?
S1 C23 H23C 109.5 . . ?
H23A C23 H23C 109.5 . . ?
H23B C23 H23C 109.5 . . ?
C29 C24 C25 117.72(19) . . ?
C29 C24 Pd1 129.18(17) . . ?
C25 C24 Pd1 112.71(15) . . ?
C26 C25 C24 121.0(2) . . ?
C26 C25 C30 121.7(2) . . ?
C24 C25 C30 117.29(18) . . ?
C27 C26 C25 119.9(2) . . ?
C27 C26 H26 120.1 . . ?
C25 C26 H26 120.1 . . ?
C28 C27 C26 120.0(2) . . ?
C28 C27 H27 120.0 . . ?
C26 C27 H27 120.0 . . ?
C27 C28 C29 120.1(2) . . ?
C27 C28 H28 120.0 . . ?
C29 C28 H28 120.0 . . ?
C28 C29 C24 121.2(2) . . ?
C28 C29 H29 119.4 . . ?
C24 C29 H29 119.4 . . ?
C25 C30 N2 108.69(17) . . ?
C25 C30 H30A 110.0 . . ?
N2 C30 H30A 110.0 . . ?
C25 C30 H30B 110.0 . . ?
N2 C30 H30B 110.0 . . ?
H30A C30 H30B 108.3 . . ?
N2 C31 H31A 109.5 . . ?
N2 C31 H31B 109.5 . . ?
H31A C31 H31B 109.5 . . ?
N2 C31 H31C 109.5 . . ?
H31A C31 H31C 109.5 . . ?
H31B C31 H31C 109.5 . . ?
N2 C32 H32A 109.5 . . ?
N2 C32 H32B 109.5 . . ?
H32A C32 H32B 109.5 . . ?
N2 C32 H32C 109.5 . . ?
H32A C32 H32C 109.5 . . ?
H32B C32 H32C 109.5 . . ?
C74 Pd2 N4 81.29(8) . . ?
C74 Pd2 P2 95.64(6) . . ?
N4 Pd2 P2 169.49(5) . . ?
C74 Pd2 Cl2 163.51(6) . . ?
N4 Pd2 Cl2 91.75(5) . . ?
P2 Pd2 Cl2 93.713(18) . . ?
C56 Fe2 C60 41.45(8) . . ?
C56 Fe2 C53 155.59(9) . . ?
C60 Fe2 C53 118.89(9) . . ?
C56 Fe2 C54 121.01(8) . . ?
C60 Fe2 C54 106.16(9) . . ?
C53 Fe2 C54 40.87(9) . . ?
C56 Fe2 C57 41.31(8) . . ?
C60 Fe2 C57 69.07(8) . . ?
C53 Fe2 C57 160.46(9) . . ?
C54 Fe2 C57 158.07(9) . . ?
C56 Fe2 C51 126.24(8) . . ?
C60 Fe2 C51 162.79(8) . . ?
C53 Fe2 C51 68.31(9) . . ?
C54 Fe2 C51 68.27(8) . . ?
C57 Fe2 C51 109.65(8) . . ?
C56 Fe2 C52 162.83(8) . . ?
C60 Fe2 C52 154.25(9) . . ?
C53 Fe2 C52 40.67(9) . . ?
C54 Fe2 C52 68.60(9) . . ?
C57 Fe2 C52 125.05(9) . . ?
C51 Fe2 C52 40.68(8) . . ?
C56 Fe2 C58 68.96(8) . . ?
C60 Fe2 C58 68.39(9) . . ?
C53 Fe2 C58 122.85(9) . . ?
C54 Fe2 C58 159.36(9) . . ?
C57 Fe2 C58 40.57(8) . . ?
C51 Fe2 C58 122.55(9) . . ?
C52 Fe2 C58 107.17(9) . . ?
C56 Fe2 C59 69.11(8) . . ?
C60 Fe2 C59 40.59(8) . . ?
C53 Fe2 C59 105.12(9) . . ?
C54 Fe2 C59 122.60(9) . . ?
C57 Fe2 C59 68.52(9) . . ?
C51 Fe2 C59 156.20(8) . . ?
C52 Fe2 C59 119.53(9) . . ?
C58 Fe2 C59 40.48(9) . . ?
C56 Fe2 C55 108.61(8) . . ?
C60 Fe2 C55 124.78(8) . . ?
C53 Fe2 C55 68.44(9) . . ?
C54 Fe2 C55 40.53(9) . . ?
C57 Fe2 C55 123.56(8) . . ?
C51 Fe2 C55 40.60(8) . . ?
C52 Fe2 C55 68.52(8) . . ?
C58 Fe2 C55 158.58(9) . . ?
C59 Fe2 C55 160.26(9) . . ?
C56 P2 C61 102.37(9) . . ?
C56 P2 C67 100.53(9) . . ?
C61 P2 C67 105.82(9) . . ?
C56 P2 Pd2 117.41(6) . . ?
C61 P2 Pd2 113.56(7) . . ?
C67 P2 Pd2 115.38(6) . . ?
O4 S2 O3 118.98(12) . . ?
O4 S2 N3 106.85(10) . . ?
O3 S2 N3 109.85(10) . . ?
O4 S2 C73 108.63(11) . . ?
O3 S2 C73 107.25(12) . . ?
N3 S2 C73 104.33(10) . . ?
C51 N3 S2 117.39(14) . . ?
C51 N3 H3N 117.2 . . ?
S2 N3 H3N 112.1 . . ?
C81 N4 C82 109.05(17) . . ?
C81 N4 C80 108.78(17) . . ?
C82 N4 C80 110.60(17) . . ?
C81 N4 Pd2 113.79(13) . . ?
C82 N4 Pd2 110.63(14) . . ?
C80 N4 Pd2 103.88(12) . . ?
C52 C51 C55 108.57(18) . . ?
C52 C51 N3 124.91(18) . . ?
C55 C51 N3 126.41(18) . . ?
C52 C51 Fe2 69.74(12) . . ?
C55 C51 Fe2 70.15(11) . . ?
N3 C51 Fe2 128.82(14) . . ?
C53 C52 C51 107.53(18) . . ?
C53 C52 Fe2 69.35(12) . . ?
C51 C52 Fe2 69.58(11) . . ?
C53 C52 H52 126.2 . . ?
C51 C52 H52 126.2 . . ?
Fe2 C52 H52 126.4 . . ?
C52 C53 C54 108.18(19) . . ?
C52 C53 Fe2 69.98(12) . . ?
C54 C53 Fe2 69.65(12) . . ?
C52 C53 H53 125.9 . . ?
C54 C53 H53 125.9 . . ?
Fe2 C53 H53 126.0 . . ?
C55 C54 C53 108.19(19) . . ?
C55 C54 Fe2 70.34(12) . . ?
C53 C54 Fe2 69.48(13) . . ?
C55 C54 H54 125.9 . . ?
C53 C54 H54 125.9 . . ?
Fe2 C54 H54 125.8 . . ?
C54 C55 C51 107.52(18) . . ?
C54 C55 Fe2 69.13(12) . . ?
C51 C55 Fe2 69.24(11) . . ?
C54 C55 H55 126.2 . . ?
C51 C55 H55 126.2 . . ?
Fe2 C55 H55 126.9 . . ?
C57 C56 C60 106.91(17) . . ?
C57 C56 P2 127.49(15) . . ?
C60 C56 P2 125.33(15) . . ?
C57 C56 Fe2 69.72(12) . . ?
C60 C56 Fe2 69.31(11) . . ?
P2 C56 Fe2 130.62(10) . . ?
C58 C57 C56 108.03(18) . . ?
C58 C57 Fe2 70.01(12) . . ?
C56 C57 Fe2 68.97(11) . . ?
C58 C57 H57 126.0 . . ?
C56 C57 H57 126.0 . . ?
Fe2 C57 H57 126.6 . . ?
C57 C58 C59 108.66(19) . . ?
C57 C58 Fe2 69.42(12) . . ?
C59 C58 Fe2 69.92(12) . . ?
C57 C58 H58 125.7 . . ?
C59 C58 H58 125.7 . . ?
Fe2 C58 H58 126.6 . . ?
C60 C59 C58 107.92(19) . . ?
C60 C59 Fe2 68.89(11) . . ?
C58 C59 Fe2 69.59(12) . . ?
C60 C59 H59 126.0 . . ?
C58 C59 H59 126.0 . . ?
Fe2 C59 H59 127.0 . . ?
C59 C60 C56 108.48(18) . . ?
C59 C60 Fe2 70.52(12) . . ?
C56 C60 Fe2 69.25(11) . . ?
C59 C60 H60 125.8 . . ?
C56 C60 H60 125.8 . . ?
Fe2 C60 H60 126.1 . . ?
C62 C61 C66 119.1(2) . . ?
C62 C61 P2 121.50(17) . . ?
C66 C61 P2 119.36(17) . . ?
C63 C62 C61 119.9(2) . . ?
C63 C62 H62 120.0 . . ?
C61 C62 H62 120.0 . . ?
C64 C63 C62 120.3(3) . . ?
C64 C63 H63 119.9 . . ?
C62 C63 H63 119.9 . . ?
C65 C64 C63 120.2(2) . . ?
C65 C64 H64 119.9 . . ?
C63 C64 H64 119.9 . . ?
C64 C65 C66 120.3(3) . . ?
C64 C65 H65 119.9 . . ?
C66 C65 H65 119.9 . . ?
C65 C66 C61 120.2(2) . . ?
C65 C66 H66 119.9 . . ?
C61 C66 H66 119.9 . . ?
C68 C67 C72 119.49(18) . . ?
C68 C67 P2 121.90(15) . . ?
C72 C67 P2 118.53(15) . . ?
C67 C68 C69 120.29(19) . . ?
C67 C68 H68 119.9 . . ?
C69 C68 H68 119.9 . . ?
C70 C69 C68 120.0(2) . . ?
C70 C69 H69 120.0 . . ?
C68 C69 H69 120.0 . . ?
C69 C70 C71 120.04(19) . . ?
C69 C70 H70 120.0 . . ?
C71 C70 H70 120.0 . . ?
C70 C71 C72 120.3(2) . . ?
C70 C71 H71 119.8 . . ?
C72 C71 H71 119.8 . . ?
C71 C72 C67 119.83(19) . . ?
C71 C72 H72 120.1 . . ?
C67 C72 H72 120.1 . . ?
S2 C73 H73A 109.5 . . ?
S2 C73 H73B 109.5 . . ?
H73A C73 H73B 109.5 . . ?
S2 C73 H73C 109.5 . . ?
H73A C73 H73C 109.5 . . ?
H73B C73 H73C 109.5 . . ?
C79 C74 C75 117.65(19) . . ?
C79 C74 Pd2 128.13(16) . . ?
C75 C74 Pd2 112.78(15) . . ?
C76 C75 C74 121.5(2) . . ?
C76 C75 C80 122.4(2) . . ?
C74 C75 C80 116.02(19) . . ?
C77 C76 C75 119.6(2) . . ?
C77 C76 H76 120.2 . . ?
C75 C76 H76 120.2 . . ?
C78 C77 C76 119.6(2) . . ?
C78 C77 H77 120.2 . . ?
C76 C77 H77 120.2 . . ?
C77 C78 C79 121.1(2) . . ?
C77 C78 H78 119.5 . . ?
C79 C78 H78 119.5 . . ?
C74 C79 C78 120.4(2) . . ?
C74 C79 H79 119.8 . . ?
C78 C79 H79 119.8 . . ?
N4 C80 C75 107.55(17) . . ?
N4 C80 H80A 110.2 . . ?
C75 C80 H80A 110.2 . . ?
N4 C80 H80B 110.2 . . ?
C75 C80 H80B 110.2 . . ?
H80A C80 H80B 108.5 . . ?
N4 C81 H81A 109.5 . . ?
N4 C81 H81B 109.5 . . ?
H81A C81 H81B 109.5 . . ?
N4 C81 H81C 109.5 . . ?
H81A C81 H81C 109.5 . . ?
H81B C81 H81C 109.5 . . ?
N4 C82 H82A 109.5 . . ?
N4 C82 H82B 109.5 . . ?
H82A C82 H82B 109.5 . . ?
N4 C82 H82C 109.5 . . ?
H82A C82 H82C 109.5 . . ?
H82B C82 H82C 109.5 . . ?
Cl3S C1S Cl1S 112.0(3) . . ?
Cl3S C1S Cl2S 108.2(2) . . ?
Cl1S C1S Cl2S 110.4(3) . . ?
Cl3S C1S H1S 108.9 . . ?
Cl1S C1S H1S 108.0 . . ?
Cl2S C1S H1S 109.2 . . ?
Cl1D C1D Cl2D 114.0(7) . . ?
Cl1D C1D Cl3S 111.6(7) . . ?
Cl2D C1D Cl3S 109.0(6) . . ?
Cl1D C1D H1D 107.3 . . ?
Cl2D C1D H1D 107.3 . . ?
Cl3S C1D H1D 107.3 . . ?

loop_
_geom_bond_atom_site_label_1
_geom_bond_atom_site_label_2
_geom_bond_distance
_geom_bond_site_symmetry_2
_geom_bond_publ_flag
Pd1 C24 2.007(2) . ?
Pd1 N2 2.1385(17) . ?
Pd1 P1 2.2481(5) . ?
Pd1 Cl1 2.4064(5) . ?
Fe1 C6 2.0261(19) . ?
Fe1 C10 2.036(2) . ?
Fe1 C1 2.040(2) . ?
Fe1 C7 2.0418(19) . ?
Fe1 C3 2.042(2) . ?
Fe1 C2 2.042(2) . ?
Fe1 C4 2.050(2) . ?
Fe1 C5 2.065(2) . ?
Fe1 C9 2.068(2) . ?
Fe1 C8 2.073(2) . ?
P1 C6 1.808(2) . ?
P1 C11 1.817(2) . ?
P1 C17 1.827(2) . ?
S1 O1 1.4306(17) . ?
S1 O2 1.4319(17) . ?
S1 N1 1.6432(17) . ?
S1 C23 1.750(3) . ?
N1 C1 1.426(3) . ?
N1 H1N 0.9224 . ?
N2 C32 1.476(3) . ?
N2 C31 1.478(3) . ?
N2 C30 1.495(3) . ?
C1 C5 1.425(3) . ?
C1 C2 1.429(3) . ?
C2 C3 1.426(3) . ?
C2 H2 0.9500 . ?
C3 C4 1.423(3) . ?
C3 H3 0.9500 . ?
C4 C5 1.424(3) . ?
C4 H4 0.9500 . ?
C5 H5 0.9500 . ?
C6 C7 1.439(3) . ?
C6 C10 1.442(3) . ?
C7 C8 1.424(3) . ?
C7 H7 0.9500 . ?
C8 C9 1.424(3) . ?
C8 H8 0.9500 . ?
C9 C10 1.420(3) . ?
C9 H9 0.9500 . ?
C10 H10 0.9500 . ?
C11 C12 1.391(3) . ?
C11 C16 1.397(3) . ?
C12 C13 1.390(3) . ?
C12 H12 0.9500 . ?
C13 C14 1.385(4) . ?
C13 H13 0.9500 . ?
C14 C15 1.383(4) . ?
C14 H14 0.9500 . ?
C15 C16 1.389(3) . ?
C15 H15 0.9500 . ?
C16 H16 0.9500 . ?
C17 C18 1.393(3) . ?
C17 C22 1.396(3) . ?
C18 C19 1.394(3) . ?
C18 H18 0.9500 . ?
C19 C20 1.384(3) . ?
C19 H19 0.9500 . ?
C20 C21 1.390(3) . ?
C20 H20 0.9500 . ?
C21 C22 1.389(3) . ?
C21 H21 0.9500 . ?
C22 H22 0.9500 . ?
C23 H23A 0.9800 . ?
C23 H23B 0.9800 . ?
C23 H23C 0.9800 . ?
C24 C29 1.397(3) . ?
C24 C25 1.405(3) . ?
C25 C26 1.396(3) . ?
C25 C30 1.493(3) . ?
C26 C27 1.388(4) . ?
C26 H26 0.9500 . ?
C27 C28 1.381(4) . ?
C27 H27 0.9500 . ?
C28 C29 1.394(3) . ?
C28 H28 0.9500 . ?
C29 H29 0.9500 . ?
C30 H30A 0.9900 . ?
C30 H30B 0.9900 . ?
C31 H31A 0.9800 . ?
C31 H31B 0.9800 . ?
C31 H31C 0.9800 . ?
C32 H32A 0.9800 . ?
C32 H32B 0.9800 . ?
C32 H32C 0.9800 . ?
Pd2 C74 2.009(2) . ?
Pd2 N4 2.1470(17) . ?
Pd2 P2 2.2517(5) . ?
Pd2 Cl2 2.4158(5) . ?
Fe2 C56 2.038(2) . ?
Fe2 C60 2.039(2) . ?
Fe2 C53 2.043(2) . ?
Fe2 C54 2.045(2) . ?
Fe2 C57 2.048(2) . ?
Fe2 C51 2.049(2) . ?
Fe2 C52 2.051(2) . ?
Fe2 C58 2.056(2) . ?
Fe2 C59 2.061(2) . ?
Fe2 C55 2.061(2) . ?
P2 C56 1.811(2) . ?
P2 C61 1.825(2) . ?
P2 C67 1.827(2) . ?
S2 O4 1.4346(18) . ?
S2 O3 1.4374(18) . ?
S2 N3 1.6506(18) . ?
S2 C73 1.748(2) . ?
N3 C51 1.431(3) . ?
N3 H3N 0.9239 . ?
N4 C81 1.476(3) . ?
N4 C82 1.481(3) . ?
N4 C80 1.494(3) . ?
C51 C52 1.425(3) . ?
C51 C55 1.426(3) . ?
C52 C53 1.423(3) . ?
C52 H52 0.9500 . ?
C53 C54 1.427(3) . ?
C53 H53 0.9500 . ?
C54 C55 1.422(3) . ?
C54 H54 0.9500 . ?
C55 H55 0.9500 . ?
C56 C57 1.442(3) . ?
C56 C60 1.443(3) . ?
C57 C58 1.423(3) . ?
C57 H57 0.9500 . ?
C58 C59 1.424(3) . ?
C58 H58 0.9500 . ?
C59 C60 1.422(3) . ?
C59 H59 0.9500 . ?
C60 H60 0.9500 . ?
C61 C62 1.395(3) . ?
C61 C66 1.396(3) . ?
C62 C63 1.395(3) . ?
C62 H62 0.9500 . ?
C63 C64 1.381(4) . ?
C63 H63 0.9500 . ?
C64 C65 1.374(4) . ?
C64 H64 0.9500 . ?
C65 C66 1.392(3) . ?
C65 H65 0.9500 . ?
C66 H66 0.9500 . ?
C67 C68 1.392(3) . ?
C67 C72 1.399(3) . ?
C68 C69 1.396(3) . ?
C68 H68 0.9500 . ?
C69 C70 1.383(3) . ?
C69 H69 0.9500 . ?
C70 C71 1.390(3) . ?
C70 H70 0.9500 . ?
C71 C72 1.392(3) . ?
C71 H71 0.9500 . ?
C72 H72 0.9500 . ?
C73 H73A 0.9800 . ?
C73 H73B 0.9800 . ?
C73 H73C 0.9800 . ?
C74 C79 1.398(3) . ?
C74 C75 1.407(3) . ?
C75 C76 1.396(3) . ?
C75 C80 1.497(3) . ?
C76 C77 1.389(4) . ?
C76 H76 0.9500 . ?
C77 C78 1.379(4) . ?
C77 H77 0.9500 . ?
C78 C79 1.399(3) . ?
C78 H78 0.9500 . ?
C79 H79 0.9500 . ?
C80 H80A 0.9900 . ?
C80 H80B 0.9900 . ?
C81 H81A 0.9800 . ?
C81 H81B 0.9800 . ?
C81 H81C 0.9800 . ?
C82 H82A 0.9800 . ?
C82 H82B 0.9800 . ?
C82 H82C 0.9800 . ?
Cl3S C1S 1.686(5) . ?
Cl3S C1D 1.925(12) . ?
C1S Cl1S 1.751(5) . ?
C1S Cl2S 1.783(5) . ?
C1S H1S 1.0000 . ?
C1D Cl1D 1.731(13) . ?
C1D Cl2D 1.749(13) . ?
C1D H1D 1.0000 . ?
